data_2215248
loop_
_publ_author_name
'Noor Shahina Begum'
'D. E. Vasundhara'
'V. S. Hegde'
'I. M. Khazi'

_publ_section_title 7-(4-Methylphenyl)-5-(methylsulfanyl)-2-phenyl-1,3-benzothiazole-4-carbonitrile
_journal_coeditor_code PV2025
_journal_issue 9
_journal_name_full 'Acta Crystallographica Section E'
_journal_page_first o3902
_journal_page_last o3902
_journal_paper_doi 10.1107/S1600536807041347
_journal_volume 63
_journal_year 2007
_chemical_formula_iupac 'C22 H16 N2 S2'
_chemical_formula_moiety 'C22 H16 N2 S2'
_chemical_formula_sum 'C22 H16 N2 S2'
_chemical_formula_weight 372.49
_chemical_name_systematic 7-(4-Methylphenyl)-5-(methylsulfanyl)-2-phenyl-1,3-benzothiazole-4-carbonitrile
_space_group_IT_number 14
_symmetry_cell_setting monoclinic
_symmetry_space_group_name_Hall '-P 2ybc'
_symmetry_space_group_name_H-M 'P 1 21/c 1'
_atom_sites_solution_hydrogens geom
_atom_sites_solution_primary direct
_atom_sites_solution_secondary difmap
_audit_creation_method 'WinGX routine CIF_UPDATE'
_cell_angle_alpha 90.00
_cell_angle_beta 94.869(2)
_cell_angle_gamma 90.00
_cell_formula_units_Z 4
_cell_length_a 11.4142(11)
_cell_length_b 7.9101(8)
_cell_length_c 20.553(2)
_cell_measurement_reflns_used 500
_cell_measurement_temperature 293(2)
_cell_measurement_theta_max 25.0
_cell_measurement_theta_min 1.0
_cell_volume 1849.0(3)
_computing_cell_refinement 'SAINT-Plus (Bruker, 1998)'
_computing_data_collection 'SMART (Bruker, 1998)'
_computing_data_reduction 'SAINT-Plus (Bruker, 1998)'
_computing_molecular_graphics 'ORTEP-3 for Windows (Farrugia, 1997)'
_computing_publication_material 'SHELXL97 (Sheldrick, 1997)'
_computing_structure_refinement 'SHELXL97 (Sheldrick, 1997)'
_computing_structure_solution 'SHELXS97 (Sheldrick, 1997)'
_diffrn_measured_fraction_theta_full 0.998
_diffrn_measured_fraction_theta_max 0.998
_diffrn_measurement_device_type 'Bruker SMART CCD area-detector'
_diffrn_measurement_method '\f and \w'
_diffrn_radiation_monochromator graphite
_diffrn_radiation_source 'fine-focus sealed tube'
_diffrn_radiation_type MoK\a
_diffrn_radiation_wavelength 0.71073
_diffrn_reflns_av_R_equivalents 0.0258
_diffrn_reflns_av_sigmaI/netI 0.0259
_diffrn_reflns_limit_h_max 13
_diffrn_reflns_limit_h_min -13
_diffrn_reflns_limit_k_max 9
_diffrn_reflns_limit_k_min -9
_diffrn_reflns_limit_l_max 24
_diffrn_reflns_limit_l_min -24
_diffrn_reflns_number 12852
_diffrn_reflns_reduction_process
;
;
_diffrn_reflns_theta_full 25.00
_diffrn_reflns_theta_max 25.00
_diffrn_reflns_theta_min 1.79
_exptl_absorpt_coefficient_mu 0.296
_exptl_absorpt_correction_type none
_exptl_crystal_colour yellow
_exptl_crystal_density_diffrn 1.338
_exptl_crystal_density_method 'not measured'
_exptl_crystal_description rectangular
_exptl_crystal_F_000 776
_exptl_crystal_size_max 0.3
_exptl_crystal_size_mid 0.2
_exptl_crystal_size_min 0.1
_refine_diff_density_max 0.257
_refine_diff_density_min -0.192
_refine_ls_extinction_method none
_refine_ls_goodness_of_fit_ref 1.154
_refine_ls_hydrogen_treatment refall
_refine_ls_matrix_type full
_refine_ls_number_parameters 237
_refine_ls_number_reflns 3260
_refine_ls_number_restraints 0
_refine_ls_restrained_S_all 1.154
_refine_ls_R_factor_all 0.0698
_refine_ls_R_factor_gt 0.0563
_refine_ls_shift/su_max 0.001
_refine_ls_shift/su_mean 0.000
_refine_ls_structure_factor_coef Fsqd
_refine_ls_weighting_details 'calc w=1/[\s^2^(Fo^2^)+(0.0511P)^2^+0.8652P] where P=(Fo^2^+2Fc^2^)/3'
_refine_ls_weighting_scheme calc
_refine_ls_wR_factor_gt 0.1229
_refine_ls_wR_factor_ref 0.1289
_reflns_number_gt 2730
_reflns_number_total 3260
_reflns_threshold_expression I>2\s(I)
_cod_data_source_file pv2025.cif
_cod_data_source_block I
_cod_original_sg_symbol_H-M 'P 21/c'
_cod_database_code 2215248
_cod_database_fobs_code 2215248

loop_
_symmetry_equiv_pos_as_xyz
'x, y, z'
'-x, y+1/2, -z+1/2'
'-x, -y, -z'
'x, -y-1/2, z-1/2'

loop_
_atom_site_type_symbol
_atom_site_label
_atom_site_fract_x
_atom_site_fract_y
_atom_site_fract_z
_atom_site_U_iso_or_equiv
_atom_site_adp_type
_atom_site_calc_flag
_atom_site_occupancy
C C1 0.9027(2) 0.7127(4) -0.02928(14) 0.0446(7) Uani d 1
C C2 0.8276(3) 0.6166(4) 0.05881(15) 0.0467(7) Uani d 1
C C3 1.0029(3) 0.7342(4) 0.01428(14) 0.0452(7) Uani d 1
C C4 0.9041(3) 0.7583(4) -0.09522(15) 0.0483(7) Uani d 1
C C5 1.0078(3) 0.8232(4) -0.11692(15) 0.0531(8) Uani d 1
C C6 1.1065(3) 0.8403(4) -0.07267(16) 0.0520(8) Uani d 1
H H6 1.175(3) 0.877(4) -0.0863(17) 0.058(10) Uiso d 1
C C7 1.1080(3) 0.8004(4) -0.00666(15) 0.0455(7) Uani d 1
C C8 1.2178(3) 0.8258(4) 0.03667(15) 0.0466(7) Uani d 1
C C9 1.2497(3) 0.7210(5) 0.08930(17) 0.0526(8) Uani d 1
H H9 1.205(3) 0.630(4) 0.0988(15) 0.055(9) Uiso d 1
C C10 1.3538(3) 0.7431(5) 0.12779(19) 0.0594(9) Uani d 1
H H10 1.374(4) 0.662(5) 0.165(2) 0.082(12) Uiso d 1
C C11 1.4303(3) 0.8725(5) 0.11495(17) 0.0589(9) Uani d 1
C C12 1.5458(4) 0.8981(9) 0.1561(3) 0.0849(14) Uani d 1
H H12A 1.535(4) 0.999(7) 0.185(3) 0.117(17) Uiso d 1
H H12B 1.598(5) 0.901(8) 0.131(3) 0.13(2) Uiso d 1
H H12C 1.561(5) 0.810(7) 0.191(3) 0.13(2) Uiso d 1
C C13 1.3986(3) 0.9782(5) 0.06248(19) 0.0616(10) Uani d 1
H H13 1.445(3) 1.068(5) 0.0526(17) 0.055(9) Uiso d 1
C C14 1.2947(3) 0.9560(4) 0.02381(18) 0.0547(8) Uani d 1
H H14 1.276(3) 1.041(5) -0.0146(16) 0.045(9) Uiso d 1
C C15 0.7422(3) 0.5403(4) 0.09969(15) 0.0481(7) Uani d 1
C C16 0.7639(3) 0.5262(5) 0.16663(18) 0.0615(9) Uani d 1
H H16 0.832(3) 0.560(4) 0.1869(17) 0.064(11) Uiso d 1
C C17 0.6819(4) 0.4536(6) 0.2037(2) 0.0732(12) Uani d 1
H H17 0.699(3) 0.449(5) 0.248(2) 0.075(13) Uiso d 1
C C18 0.5773(4) 0.3960(6) 0.1740(2) 0.0717(11) Uani d 1
H H18 0.522(3) 0.346(4) 0.1975(16) 0.065(10) Uiso d 1
C C19 0.5544(3) 0.4091(5) 0.1075(2) 0.0662(10) Uani d 1
H H19 0.479(3) 0.366(5) 0.0883(19) 0.082(12) Uiso d 1
C C20 0.6359(3) 0.4809(5) 0.07039(19) 0.0587(9) Uani d 1
H H20 0.621(3) 0.491(4) 0.0263(18) 0.059(10) Uiso d 1
C C21 0.8001(3) 0.7345(5) -0.13869(16) 0.0536(8) Uani d 1
C C22 1.1479(5) 0.9563(8) -0.2095(3) 0.0882(15) Uani d 1
H H22A 1.171(5) 1.083(8) -0.183(3) 0.15(2) Uiso d 1
H H22B 1.145(3) 0.976(5) -0.249(2) 0.077(13) Uiso d 1
H H22C 1.204(5) 0.870(7) -0.201(3) 0.13(2) Uiso d 1
N N1 0.8054(2) 0.6455(4) -0.00331(13) 0.0476(6) Uani d 1
N N2 0.7190(3) 0.7147(5) -0.17417(16) 0.0748(10) Uani d 1
S S1 0.96953(7) 0.67111(11) 0.09166(4) 0.0508(3) Uani d 1
S S2 1.00579(9) 0.87246(18) -0.20032(5) 0.0879(4) Uani d 1

loop_
_atom_site_aniso_label
_atom_site_aniso_U_11
_atom_site_aniso_U_22
_atom_site_aniso_U_33
_atom_site_aniso_U_12
_atom_site_aniso_U_13
_atom_site_aniso_U_23
C1 0.0435(16) 0.0431(17) 0.0476(18) 0.0030(13) 0.0067(14) 0.0010(13)
C2 0.0461(17) 0.0455(18) 0.0485(18) 0.0039(14) 0.0035(14) -0.0013(14)
C3 0.0469(16) 0.0458(18) 0.0431(17) 0.0071(13) 0.0044(14) 0.0016(13)
C4 0.0467(18) 0.0505(19) 0.0475(17) 0.0046(14) 0.0033(14) 0.0045(15)
C5 0.0530(19) 0.059(2) 0.0469(18) 0.0035(15) 0.0044(15) 0.0078(15)
C6 0.0445(18) 0.057(2) 0.054(2) -0.0019(15) 0.0057(15) 0.0068(16)
C7 0.0450(16) 0.0420(17) 0.0497(18) 0.0039(13) 0.0049(14) 0.0010(14)
C8 0.0453(16) 0.0473(18) 0.0476(18) 0.0040(14) 0.0071(14) -0.0036(14)
C9 0.0471(18) 0.054(2) 0.057(2) -0.0050(16) 0.0040(16) 0.0005(16)
C10 0.054(2) 0.067(2) 0.056(2) 0.0049(18) 0.0008(17) -0.002(2)
C11 0.0469(18) 0.073(2) 0.057(2) 0.0010(17) 0.0042(16) -0.0173(18)
C12 0.057(3) 0.114(4) 0.082(3) -0.009(3) -0.006(2) -0.018(3)
C13 0.054(2) 0.063(2) 0.069(2) -0.0132(18) 0.0139(19) -0.0110(19)
C14 0.053(2) 0.051(2) 0.061(2) 0.0006(16) 0.0084(16) -0.0004(17)
C15 0.0475(17) 0.0498(18) 0.0475(18) 0.0017(14) 0.0071(14) -0.0012(14)
C16 0.055(2) 0.077(3) 0.052(2) -0.0065(19) 0.0001(17) 0.0034(18)
C17 0.078(3) 0.091(3) 0.053(2) -0.008(2) 0.015(2) 0.012(2)
C18 0.066(2) 0.080(3) 0.072(3) -0.009(2) 0.024(2) 0.008(2)
C19 0.056(2) 0.074(3) 0.070(3) -0.0126(19) 0.0108(19) -0.004(2)
C20 0.056(2) 0.069(2) 0.051(2) -0.0031(17) 0.0042(17) -0.0007(18)
C21 0.0526(19) 0.064(2) 0.0448(19) 0.0011(16) 0.0080(16) 0.0060(16)
C22 0.077(3) 0.116(5) 0.074(3) -0.010(3) 0.022(3) 0.033(3)
N1 0.0458(14) 0.0511(17) 0.0459(16) 0.0019(12) 0.0037(12) 0.0006(13)
N2 0.0580(19) 0.106(3) 0.058(2) -0.0108(18) -0.0041(16) 0.0010(18)
S1 0.0471(5) 0.0616(5) 0.0436(5) -0.0010(4) 0.0030(3) 0.0013(4)
S2 0.0671(6) 0.1441(12) 0.0514(6) -0.0234(6) -0.0009(5) 0.0296(6)

loop_
_atom_type_symbol
_atom_type_description
_atom_type_scat_dispersion_real
_atom_type_scat_dispersion_imag
_atom_type_scat_source
C C 0.0033 0.0016 'International Tables Vol C Tables 4.2.6.8 and 6.1.1.4'
H H 0 0 'International Tables Vol C Tables 4.2.6.8 and 6.1.1.4'
N N 0.0061 0.0033 'International Tables Vol C Tables 4.2.6.8 and 6.1.1.4'
S S 0.1246 0.1234 'International Tables Vol C Tables 4.2.6.8 and 6.1.1.4'

loop_
_geom_angle_atom_site_label_1
_geom_angle_atom_site_label_2
_geom_angle_atom_site_label_3
_geom_angle
N1 C1 C3 116.1(3)
N1 C1 C4 123.2(3)
C3 C1 C4 120.7(3)
N1 C2 C15 123.3(3)
N1 C2 S1 115.6(2)
C15 C2 S1 121.1(2)
C1 C3 C7 121.3(3)
C1 C3 S1 108.6(2)
C7 C3 S1 130.1(2)
C5 C4 C1 118.8(3)
C5 C4 C21 121.8(3)
C1 C4 C21 119.4(3)
C6 C5 C4 119.2(3)
C6 C5 S2 123.9(2)
C4 C5 S2 116.9(2)
C7 C6 C5 123.8(3)
C7 C6 H6 116(2)
C5 C6 H6 120(2)
C6 C7 C3 116.2(3)
C6 C7 C8 119.5(3)
C3 C7 C8 124.2(3)
C9 C8 C14 117.5(3)
C9 C8 C7 122.6(3)
C14 C8 C7 119.9(3)
C10 C9 C8 121.8(3)
C10 C9 H9 116(2)
C8 C9 H9 122(2)
C9 C10 C11 120.7(4)
C9 C10 H10 119(2)
C11 C10 H10 120(2)
C10 C11 C13 117.8(3)
C10 C11 C12 121.6(4)
C13 C11 C12 120.6(4)
C11 C12 H12A 107(3)
C11 C12 H12B 108(4)
H12A C12 H12B 118(5)
C11 C12 H12C 113(3)
H12A C12 H12C 98(4)
H12B C12 H12C 112(5)
C14 C13 C11 121.7(3)
C14 C13 H13 117(2)
C11 C13 H13 121(2)
C13 C14 C8 120.6(4)
C13 C14 H14 117.5(19)
C8 C14 H14 121.9(19)
C16 C15 C20 118.7(3)
C16 C15 C2 122.0(3)
C20 C15 C2 119.2(3)
C17 C16 C15 120.7(4)
C17 C16 H16 118(2)
C15 C16 H16 121(2)
C18 C17 C16 119.8(4)
C18 C17 H17 122(2)
C16 C17 H17 118(2)
C17 C18 C19 120.2(4)
C17 C18 H18 121(2)
C19 C18 H18 118(2)
C18 C19 C20 120.2(4)
C18 C19 H19 117(2)
C20 C19 H19 122(2)
C19 C20 C15 120.4(3)
C19 C20 H20 121(2)
C15 C20 H20 119(2)
N2 C21 C4 178.6(3)
S2 C22 H22A 116(3)
S2 C22 H22B 102(3)
H22A C22 H22B 107(4)
S2 C22 H22C 109(4)
H22A C22 H22C 114(5)
H22B C22 H22C 107(4)
C2 N1 C1 110.5(3)
C3 S1 C2 89.17(15)
C5 S2 C22 104.5(2)

loop_
_geom_bond_atom_site_label_1
_geom_bond_atom_site_label_2
_geom_bond_distance
C1 N1 1.379(4)
C1 C3 1.402(4)
C1 C4 1.404(4)
C2 N1 1.301(4)
C2 C15 1.470(4)
C2 S1 1.755(3)
C3 C7 1.409(4)
C3 S1 1.740(3)
C4 C5 1.397(4)
C4 C21 1.436(5)
C5 C6 1.394(4)
C5 S2 1.756(3)
C6 C7 1.392(4)
C6 H6 0.90(4)
C7 C8 1.487(4)
C8 C9 1.387(4)
C8 C14 1.393(4)
C9 C10 1.382(5)
C9 H9 0.91(3)
C10 C11 1.385(5)
C10 H10 1.01(4)
C11 C13 1.388(5)
C11 C12 1.518(5)
C12 H12A 1.01(6)
C12 H12B 0.82(6)
C12 H12C 1.01(6)
C13 C14 1.381(5)
C13 H13 0.92(4)
C14 H14 1.05(3)
C15 C16 1.382(5)
C15 C20 1.389(5)
C16 C17 1.380(5)
C16 H16 0.89(4)
C17 C18 1.372(6)
C17 H17 0.91(4)
C18 C19 1.373(5)
C18 H18 0.92(4)
C19 C20 1.374(5)
C19 H19 0.98(4)
C20 H20 0.91(3)
C21 N2 1.140(4)
C22 S2 1.778(5)
C22 H22A 1.16(7)
C22 H22B 0.83(4)
C22 H22C 0.94(6)

loop_
_geom_hbond_atom_site_label_D
_geom_hbond_atom_site_label_H
_geom_hbond_atom_site_label_A
_geom_hbond_site_symmetry_A
_geom_hbond_distance_DH
_geom_hbond_distance_HA
_geom_hbond_distance_DA
_geom_hbond_angle_DHA
_geom_hbond_publ_flag
C14 H14 N1 3_775 1.045(5) 2.685(6) 3.367(5) 123 yes

loop_
_geom_torsion_atom_site_label_1
_geom_torsion_atom_site_label_2
_geom_torsion_atom_site_label_3
_geom_torsion_atom_site_label_4
_geom_torsion
N1 C1 C3 C7 179.5(3)
C4 C1 C3 C7 -0.6(5)
N1 C1 C3 S1 -1.6(3)
C4 C1 C3 S1 178.3(2)
N1 C1 C4 C5 -179.1(3)
C3 C1 C4 C5 1.0(5)
N1 C1 C4 C21 -0.2(5)
C3 C1 C4 C21 179.9(3)
C1 C4 C5 C6 0.2(5)
C21 C4 C5 C6 -178.7(3)
C1 C4 C5 S2 178.2(2)
C21 C4 C5 S2 -0.7(4)
C4 C5 C6 C7 -1.8(5)
S2 C5 C6 C7 -179.7(3)
C5 C6 C7 C3 2.1(5)
C5 C6 C7 C8 -179.1(3)
C1 C3 C7 C6 -0.8(4)
S1 C3 C7 C6 -179.5(2)
C1 C3 C7 C8 -179.6(3)
S1 C3 C7 C8 1.6(5)
C6 C7 C8 C9 -146.5(3)
C3 C7 C8 C9 32.3(5)
C6 C7 C8 C14 31.5(4)
C3 C7 C8 C14 -149.7(3)
C14 C8 C9 C10 -0.2(5)
C7 C8 C9 C10 177.9(3)
C7 C8 C14 C13 -178.1(3)
N1 C2 C15 C16 -173.5(3)
S1 C2 C15 C16 7.7(4)
N1 C2 C15 C20 6.3(5)
S1 C2 C15 C20 -172.5(3)
C20 C15 C16 C17 0.4(6)
C2 C15 C16 C17 -179.8(4)
C2 C15 C20 C19 -180.0(3)
C15 C2 N1 C1 -178.1(3)
S1 C2 N1 C1 0.7(4)
C3 C1 N1 C2 0.6(4)
C4 C1 N1 C2 -179.3(3)
C1 C3 S1 C2 1.6(2)
C7 C3 S1 C2 -179.6(3)
N1 C2 S1 C3 -1.4(3)
C15 C2 S1 C3 177.5(3)
C6 C5 S2 C22 -3.8(4)
C4 C5 S2 C22 178.2(3)

loop_
_cod_related_entry_id
_cod_related_entry_database
_cod_related_entry_code
1 ChemSpider 17250594
